data_7158685
loop_
_publ_author_name
'Ji, Kai-Long'
'Liu, Wei'
'Yin, Wei-Hang'
'Li, Jing-Ya'
'Yue, Jian-Min'

_publ_section_title
;
 Quinoline alkaloids with anti-inflammatory activity from <i>Zanthoxylum
 avicennae</i>.
;
_journal_issue 20
_journal_name_full 'Organic &amp; biomolecular chemistry'
_journal_page_first 4176
_journal_page_last 4182
_journal_paper_doi 10.1039/d2ob00711h
_journal_volume 20
_journal_year 2022
_chemical_formula_moiety 'C15 H15 N O4, C H4 O'
_chemical_formula_sum 'C16 H19 N O5'
_chemical_formula_weight 305.32
_chemical_name_systematic 'avicenine A'
_space_group_crystal_system triclinic
_space_group_IT_number 2
_space_group_name_Hall '-P 1'
_space_group_name_H-M_alt 'P -1'
_atom_sites_solution_hydrogens mixed
_atom_sites_solution_primary dual
_audit_creation_date 2019-01-09
_audit_creation_method
;
Olex2 1.2
(compiled 2018.05.29 svn.r3508 for OlexSys, GUI svn.r5506)
;
_audit_update_record
;
2022-03-19 deposited with the CCDC.	2022-05-04 downloaded from the CCDC.
;
_cell_angle_alpha 77.6570(10)
_cell_angle_beta 83.0550(10)
_cell_angle_gamma 88.4020(10)
_cell_formula_units_Z 2
_cell_length_a 8.5101(3)
_cell_length_b 9.0807(3)
_cell_length_c 9.5903(3)
_cell_measurement_reflns_used 9908
_cell_measurement_temperature 170(2)
_cell_measurement_theta_max 55.002
_cell_measurement_theta_min 4.136
_cell_volume 718.67(4)
_computing_cell_refinement 'SAINT v8.37A (Bruker, 2015)'
_computing_data_reduction 'SAINT v8.37A (Bruker, 2015)'
_computing_molecular_graphics 'Olex2 (Dolomanov et al., 2009)'
_computing_publication_material 'Olex2 (Dolomanov et al., 2009)'
_computing_structure_refinement 'ShelXL (Sheldrick, 2015)'
_computing_structure_solution 'ShelXT (Sheldrick, 2015)'
_diffrn_ambient_temperature 170.02
_diffrn_measured_fraction_theta_full 0.995
_diffrn_measured_fraction_theta_max 0.993
_diffrn_measurement_device_type 'Bruker D8 Venture'
_diffrn_measurement_method '\f and \w scans'
_diffrn_radiation_type GaK\a
_diffrn_radiation_wavelength 1.34139
_diffrn_reflns_av_R_equivalents 0.0540
_diffrn_reflns_av_unetI/netI 0.0345
_diffrn_reflns_Laue_measured_fraction_full 0.995
_diffrn_reflns_Laue_measured_fraction_max 0.993
_diffrn_reflns_limit_h_max 10
_diffrn_reflns_limit_h_min -10
_diffrn_reflns_limit_k_max 11
_diffrn_reflns_limit_k_min -11
_diffrn_reflns_limit_l_max 11
_diffrn_reflns_limit_l_min -11
_diffrn_reflns_number 15698
_diffrn_reflns_point_group_measured_fraction_full 0.995
_diffrn_reflns_point_group_measured_fraction_max 0.993
_diffrn_reflns_theta_full 53.594
_diffrn_reflns_theta_max 55.059
_diffrn_reflns_theta_min 4.134
_diffrn_standards_number 0
_exptl_absorpt_coefficient_mu 0.561
_exptl_absorpt_correction_T_max 0.7508
_exptl_absorpt_correction_T_min 0.5779
_exptl_absorpt_correction_type multi-scan
_exptl_absorpt_process_details
'SADABS-2016/2 (Bruker,2016/2) was used for absorption correction. wR2(int) was 0.1491 before and 0.0788 after correction. The Ratio of minimum to maximum transmission is 0.7697. The \l/2 correction factor is Not present.'
_exptl_crystal_colour colourless
_exptl_crystal_colour_primary colourless
_exptl_crystal_density_diffrn 1.411
_exptl_crystal_description block
_exptl_crystal_F_000 324
_exptl_crystal_size_max 0.12
_exptl_crystal_size_mid 0.1
_exptl_crystal_size_min 0.08
_refine_diff_density_max 0.253
_refine_diff_density_min -0.251
_refine_diff_density_rms 0.046
_refine_ls_extinction_method none
_refine_ls_goodness_of_fit_ref 1.046
_refine_ls_hydrogen_treatment mixed
_refine_ls_matrix_type full
_refine_ls_number_parameters 207
_refine_ls_number_reflns 2729
_refine_ls_number_restraints 0
_refine_ls_restrained_S_all 1.046
_refine_ls_R_factor_all 0.0425
_refine_ls_R_factor_gt 0.0391
_refine_ls_shift/su_max 0.000
_refine_ls_shift/su_mean 0.000
_refine_ls_structure_factor_coef Fsqd
_refine_ls_weighting_details 'w=1/[\s^2^(Fo^2^)+(0.0557P)^2^+0.2179P] where P=(Fo^2^+2Fc^2^)/3'
_refine_ls_weighting_scheme calc
_refine_ls_wR_factor_gt 0.1024
_refine_ls_wR_factor_ref 0.1055
_reflns_Friedel_coverage 0.000
_reflns_number_gt 2512
_reflns_number_total 2729
_reflns_threshold_expression 'I > 2\s(I)'
_cod_data_source_file d2ob00711h2.cif
_cod_data_source_block mj19025_0m
_cod_depositor_comments 'Adding full bibliography for 7158685--7158687.cif.'
_cod_database_code 7158685
_shelx_shelxl_version_number 2016/6
_shelx_space_group_comment
;
The symmetry employed for this shelxl refinement is uniquely defined
by the following loop, which should always be used as a source of
symmetry information in preference to the above space-group names.
They are only intended as comments.
;
_shelx_estimated_absorpt_t_max 0.956
_shelx_estimated_absorpt_t_min 0.936
_olex2_refinement_description
;
1. Fixed Uiso
 At 1.2 times of:
  All C(H) groups, All C(H,H) groups
 At 1.5 times of:
  All C(H,H,H) groups, All O(H) groups
2.a Ternary CH refined with riding coordinates:
 C2(H2), C3(H3)
2.b Secondary CH2 refined with riding coordinates:
 C2'(H2'A,H2'B)
2.c Aromatic/amide H refined with riding coordinates:
 C5(H5), C6(H6), C7(H7), C8(H8)
2.d Idealised Me refined as rotating group:
 C10(H10A,H10B,H10C), C3'(H3'A,H3'B,H3'C), C1S(H1SA,H1SB,H1SC)
2.e Idealised tetrahedral OH refined as rotating group:
 O4(H4)
;
_olex2_submission_special_instructions 'No special instructions were received'

loop_
_space_group_symop_operation_xyz
'x, y, z'
'-x, -y, -z'

loop_
_atom_site_label
_atom_site_type_symbol
_atom_site_fract_x
_atom_site_fract_y
_atom_site_fract_z
_atom_site_U_iso_or_equiv
_atom_site_adp_type
_atom_site_occupancy
_atom_site_site_symmetry_order
_atom_site_calc_flag
_atom_site_refinement_flags_posn
_atom_site_refinement_flags_adp
_atom_site_refinement_flags_occupancy
_atom_site_disorder_assembly
_atom_site_disorder_group
O1 O 0.27875(10) 0.47588(9) 0.77348(10) 0.0242(2) Uani 1 1 d . . . . .
O2 O 0.47297(11) 0.15835(10) 0.74559(9) 0.0258(2) Uani 1 1 d . . . . .
O3 O 0.77572(11) 0.29505(10) 0.91509(11) 0.0311(2) Uani 1 1 d . . . . .
O4 O 0.14472(11) 0.11296(10) 0.73744(11) 0.0312(2) Uani 1 1 d . . . . .
H4 H 0.188824 0.043587 0.701416 0.047 Uiso 1 1 calc GR . . . .
N9 N 0.47184(12) 0.64905(11) 0.76323(11) 0.0220(2) Uani 1 1 d . . . . .
C2 C 0.25615(15) 0.31336(13) 0.81050(13) 0.0225(3) Uani 1 1 d . . . . .
H2 H 0.168638 0.284161 0.890550 0.027 Uiso 1 1 calc R . . . .
C3 C 0.41508(15) 0.24217(13) 0.85305(13) 0.0224(3) Uani 1 1 d . . . . .
H3 H 0.402017 0.176203 0.951552 0.027 Uiso 1 1 calc R . . . .
C4 C 0.66902(15) 0.39955(14) 0.86805(13) 0.0224(3) Uani 1 1 d . . . . .
C5 C 0.88587(16) 0.58315(15) 0.85146(13) 0.0257(3) Uani 1 1 d . . . . .
H5 H 0.955273 0.502754 0.884065 0.031 Uiso 1 1 calc R . . . .
C6 C 0.93945(16) 0.72885(16) 0.82075(14) 0.0284(3) Uani 1 1 d . . . . .
H6 H 1.045351 0.748999 0.832796 0.034 Uiso 1 1 calc R . . . .
C7 C 0.83852(17) 0.84787(15) 0.77171(14) 0.0277(3) Uani 1 1 d . . . . .
H7 H 0.876439 0.948543 0.750912 0.033 Uiso 1 1 calc R . . . .
C9A C 0.42741(15) 0.50859(13) 0.79406(12) 0.0203(3) Uani 1 1 d . . . . .
C8 C 0.68481(16) 0.82078(14) 0.75324(13) 0.0252(3) Uani 1 1 d . . . . .
H8 H 0.617608 0.902621 0.719442 0.030 Uiso 1 1 calc R . . . .
C10 C 0.72657(19) 0.14194(15) 0.97254(17) 0.0348(3) Uani 1 1 d . . . . .
H10A H 0.681806 0.102137 0.898649 0.052 Uiso 1 1 calc GR . . . .
H10B H 0.646297 0.138472 1.055548 0.052 Uiso 1 1 calc GR . . . .
H10C H 0.818060 0.080692 1.002639 0.052 Uiso 1 1 calc GR . . . .
C1' C 0.22794(15) 0.25080(13) 0.67880(13) 0.0231(3) Uani 1 1 d . . . . .
C2' C 0.39699(15) 0.22057(14) 0.62046(13) 0.0243(3) Uani 1 1 d . . . . .
H2'A H 0.399476 0.148173 0.556313 0.029 Uiso 1 1 calc R . . . .
H2'B H 0.449384 0.315093 0.566285 0.029 Uiso 1 1 calc R . . . .
C3A C 0.51550(15) 0.37778(13) 0.84669(12) 0.0210(3) Uani 1 1 d . . . . .
C4A C 0.72842(15) 0.55154(14) 0.83506(12) 0.0217(3) Uani 1 1 d . . . . .
C3' C 0.13504(18) 0.35356(16) 0.57198(16) 0.0330(3) Uani 1 1 d . . . . .
H3'A H 0.123471 0.305391 0.491589 0.050 Uiso 1 1 calc GR . . . .
H3'B H 0.191422 0.449306 0.535848 0.050 Uiso 1 1 calc GR . . . .
H3'C H 0.030093 0.372524 0.619342 0.050 Uiso 1 1 calc GR . . . .
C8A C 0.62670(15) 0.67168(14) 0.78439(12) 0.0213(3) Uani 1 1 d . . . . .
O5 O 0.28560(12) -0.11838(11) 0.62185(12) 0.0351(3) Uani 1 1 d . . . . .
H5A H 0.344(2) -0.187(2) 0.667(2) 0.050(5) Uiso 1 1 d . . . . .
C1S C 0.20358(17) -0.17850(16) 0.52648(15) 0.0319(3) Uani 1 1 d . . . . .
H1SA H 0.273705 -0.179204 0.437692 0.048 Uiso 1 1 calc GR . . . .
H1SB H 0.110396 -0.116126 0.503957 0.048 Uiso 1 1 calc GR . . . .
H1SC H 0.169956 -0.281729 0.571869 0.048 Uiso 1 1 calc GR . . . .

loop_
_atom_site_aniso_label
_atom_site_aniso_U_11
_atom_site_aniso_U_22
_atom_site_aniso_U_33
_atom_site_aniso_U_23
_atom_site_aniso_U_13
_atom_site_aniso_U_12
O1 0.0239(5) 0.0169(4) 0.0336(5) -0.0068(4) -0.0077(4) 0.0008(3)
O2 0.0297(5) 0.0215(5) 0.0285(5) -0.0088(4) -0.0070(4) 0.0050(4)
O3 0.0302(5) 0.0211(5) 0.0419(6) -0.0014(4) -0.0148(4) 0.0055(4)
O4 0.0315(5) 0.0213(5) 0.0412(6) -0.0095(4) 0.0012(4) -0.0070(4)
N9 0.0256(6) 0.0176(5) 0.0232(5) -0.0042(4) -0.0050(4) 0.0012(4)
C2 0.0254(7) 0.0168(6) 0.0243(6) -0.0029(5) -0.0014(5) -0.0017(5)
C3 0.0283(7) 0.0175(6) 0.0213(6) -0.0035(5) -0.0037(5) -0.0004(5)
C4 0.0272(7) 0.0209(6) 0.0193(6) -0.0036(5) -0.0055(5) 0.0043(5)
C5 0.0259(7) 0.0293(7) 0.0223(6) -0.0056(5) -0.0049(5) 0.0017(5)
C6 0.0261(7) 0.0361(7) 0.0241(6) -0.0080(5) -0.0028(5) -0.0054(6)
C7 0.0330(7) 0.0261(7) 0.0242(6) -0.0059(5) -0.0009(5) -0.0078(5)
C9A 0.0225(6) 0.0202(6) 0.0192(6) -0.0057(5) -0.0038(5) 0.0006(5)
C8 0.0316(7) 0.0204(6) 0.0235(6) -0.0042(5) -0.0028(5) -0.0004(5)
C10 0.0454(9) 0.0184(6) 0.0422(8) -0.0021(6) -0.0201(7) 0.0062(6)
C1' 0.0252(7) 0.0178(6) 0.0267(6) -0.0049(5) -0.0045(5) -0.0029(5)
C2' 0.0280(7) 0.0227(6) 0.0229(6) -0.0058(5) -0.0037(5) -0.0014(5)
C3A 0.0272(7) 0.0175(6) 0.0183(6) -0.0028(5) -0.0041(5) 0.0013(5)
C4A 0.0250(7) 0.0222(6) 0.0180(6) -0.0042(5) -0.0032(5) 0.0004(5)
C3' 0.0371(8) 0.0307(7) 0.0350(7) -0.0095(6) -0.0155(6) 0.0039(6)
C8A 0.0247(6) 0.0217(6) 0.0178(6) -0.0051(5) -0.0023(5) -0.0005(5)
O5 0.0365(6) 0.0199(5) 0.0515(6) -0.0083(4) -0.0156(5) 0.0044(4)
C1S 0.0299(7) 0.0327(7) 0.0313(7) -0.0025(6) -0.0045(6) 0.0011(6)

loop_
_atom_type_symbol
_atom_type_description
_atom_type_scat_dispersion_real
_atom_type_scat_dispersion_imag
_atom_type_scat_source
C C 0.0148 0.0070 'International Tables Vol C Tables 4.2.6.8 and 6.1.1.4'
H H 0.0000 0.0000 'International Tables Vol C Tables 4.2.6.8 and 6.1.1.4'
N N 0.0253 0.0136 'International Tables Vol C Tables 4.2.6.8 and 6.1.1.4'
O O 0.0412 0.0250 'International Tables Vol C Tables 4.2.6.8 and 6.1.1.4'

loop_
_geom_angle_atom_site_label_1
_geom_angle_atom_site_label_2
_geom_angle_atom_site_label_3
_geom_angle
_geom_angle_site_symmetry_1
_geom_angle_site_symmetry_3
_geom_angle_publ_flag
C9A O1 C2 109.43(9) . . ?
C2' O2 C3 106.58(9) . . ?
C4 O3 C10 119.78(11) . . ?
C1' O4 H4 109.5 . . ?
C9A N9 C8A 114.71(10) . . ?
O1 C2 H2 111.2 . . ?
O1 C2 C3 107.01(9) . . ?
O1 C2 C1' 111.61(10) . . ?
C3 C2 H2 111.2 . . ?
C1' C2 H2 111.2 . . ?
C1' C2 C3 104.22(10) . . ?
O2 C3 C2 106.50(10) . . ?
O2 C3 H3 111.6 . . ?
O2 C3 C3A 112.40(10) . . ?
C2 C3 H3 111.6 . . ?
C3A C3 C2 102.78(9) . . ?
C3A C3 H3 111.6 . . ?
O3 C4 C3A 128.00(12) . . ?
O3 C4 C4A 113.89(11) . . ?
C3A C4 C4A 118.10(11) . . ?
C6 C5 H5 119.7 . . ?
C6 C5 C4A 120.57(12) . . ?
C4A C5 H5 119.7 . . ?
C5 C6 H6 119.9 . . ?
C5 C6 C7 120.14(13) . . ?
C7 C6 H6 119.9 . . ?
C6 C7 H7 119.6 . . ?
C8 C7 C6 120.73(12) . . ?
C8 C7 H7 119.6 . . ?
O1 C9A C3A 112.54(11) . . ?
N9 C9A O1 118.65(11) . . ?
N9 C9A C3A 128.80(12) . . ?
C7 C8 H8 119.9 . . ?
C7 C8 C8A 120.21(12) . . ?
C8A C8 H8 119.9 . . ?
O3 C10 H10A 109.5 . . ?
O3 C10 H10B 109.5 . . ?
O3 C10 H10C 109.5 . . ?
H10A C10 H10B 109.5 . . ?
H10A C10 H10C 109.5 . . ?
H10B C10 H10C 109.5 . . ?
O4 C1' C2 104.57(10) . . ?
O4 C1' C2' 110.87(10) . . ?
O4 C1' C3' 110.45(11) . . ?
C2' C1' C2 100.73(10) . . ?
C3' C1' C2 114.98(10) . . ?
C3' C1' C2' 114.49(11) . . ?
O2 C2' C1' 104.59(10) . . ?
O2 C2' H2'A 110.8 . . ?
O2 C2' H2'B 110.8 . . ?
C1' C2' H2'A 110.8 . . ?
C1' C2' H2'B 110.8 . . ?
H2'A C2' H2'B 108.9 . . ?
C4 C3A C3 134.97(11) . . ?
C4 C3A C9A 116.74(11) . . ?
C9A C3A C3 108.02(11) . . ?
C5 C4A C4 121.57(11) . . ?
C5 C4A C8A 119.33(12) . . ?
C8A C4A C4 119.10(12) . . ?
C1' C3' H3'A 109.5 . . ?
C1' C3' H3'B 109.5 . . ?
C1' C3' H3'C 109.5 . . ?
H3'A C3' H3'B 109.5 . . ?
H3'A C3' H3'C 109.5 . . ?
H3'B C3' H3'C 109.5 . . ?
N9 C8A C8 118.45(11) . . ?
N9 C8A C4A 122.54(11) . . ?
C8 C8A C4A 119.01(12) . . ?
C1S O5 H5A 110.3(13) . . ?
O5 C1S H1SA 109.5 . . ?
O5 C1S H1SB 109.5 . . ?
O5 C1S H1SC 109.5 . . ?
H1SA C1S H1SB 109.5 . . ?
H1SA C1S H1SC 109.5 . . ?
H1SB C1S H1SC 109.5 . . ?

loop_
_geom_bond_atom_site_label_1
_geom_bond_atom_site_label_2
_geom_bond_distance
_geom_bond_site_symmetry_2
_geom_bond_publ_flag
O1 C2 1.4548(14) . ?
O1 C9A 1.3542(15) . ?
O2 C3 1.4407(15) . ?
O2 C2' 1.4335(15) . ?
O3 C4 1.3404(15) . ?
O3 C10 1.4355(16) . ?
O4 H4 0.8400 . ?
O4 C1' 1.4271(15) . ?
N9 C9A 1.3023(16) . ?
N9 C8A 1.3848(17) . ?
C2 H2 1.0000 . ?
C2 C3 1.5446(18) . ?
C2 C1' 1.5372(17) . ?
C3 H3 1.0000 . ?
C3 C3A 1.5048(17) . ?
C4 C3A 1.3727(18) . ?
C4 C4A 1.4402(18) . ?
C5 H5 0.9500 . ?
C5 C6 1.3711(19) . ?
C5 C4A 1.4122(19) . ?
C6 H6 0.9500 . ?
C6 C7 1.398(2) . ?
C7 H7 0.9500 . ?
C7 C8 1.3768(19) . ?
C9A C3A 1.4188(17) . ?
C8 H8 0.9500 . ?
C8 C8A 1.4127(17) . ?
C10 H10A 0.9800 . ?
C10 H10B 0.9800 . ?
C10 H10C 0.9800 . ?
C1' C2' 1.5189(18) . ?
C1' C3' 1.5137(18) . ?
C2' H2'A 0.9900 . ?
C2' H2'B 0.9900 . ?
C4A C8A 1.4135(18) . ?
C3' H3'A 0.9800 . ?
C3' H3'B 0.9800 . ?
C3' H3'C 0.9800 . ?
O5 H5A 0.87(2) . ?
O5 C1S 1.4181(18) . ?
C1S H1SA 0.9800 . ?
C1S H1SB 0.9800 . ?
C1S H1SC 0.9800 . ?
